data_1556310
loop_
_publ_author_name
'Fuentes, Jos\'e A.'
'Slawin, Alexandra M. Z.'
'Clarke, Matthew L.'

_publ_section_title
;
 Application of palladium (trioxo-adamantyl cage phosphine)chloride
 complexes as catalysts for the alkoxycarbonylation of styrene; Pd
 catalysed tert-butoxycarbonylation of styrene
;
_journal_issue 4
_journal_name_full 'Catalysis Science &amp; Technology'
_journal_page_first 715
_journal_paper_doi 10.1039/c2cy00521b
_journal_volume 2
_journal_year 2012
_chemical_formula_moiety 'C22 H32 Cl O4 P Pd'
_chemical_formula_sum 'C22 H32 Cl O4 P Pd'
_chemical_formula_weight 533.30
_space_group_IT_number 14
_space_group_name_Hall '-P 2yn'
_space_group_name_H-M_alt 'P 1 21/n 1'
_symmetry_cell_setting monoclinic
_symmetry_space_group_name_H-M 'P 1 21/n 1'
_atom_sites_solution_hydrogens geom
_atom_sites_solution_primary direct
_atom_sites_solution_secondary difmap
_audit_creation_method SHELXL-97
_cell_angle_alpha 90.00
_cell_angle_beta 100.126(7)
_cell_angle_gamma 90.00
_cell_formula_units_Z 4
_cell_length_a 9.552(3)
_cell_length_b 15.094(4)
_cell_length_c 16.038(4)
_cell_measurement_reflns_used 8210
_cell_measurement_temperature 93(2)
_cell_measurement_theta_max 28.5
_cell_measurement_theta_min 2.3
_cell_volume 2276.3(11)
_computing_cell_refinement 'CrystalClear (Rigaku Corp., 2004)'
_computing_data_collection 'CrystalClear (Rigaku Corp., 2004)'
_computing_data_reduction 'CrystalClear (Rigaku Corp., 2004)'
_computing_molecular_graphics 'Bruker SHELXTL'
_computing_publication_material 'Bruker SHELXTL'
_computing_structure_refinement 'SHELXL-97 (Sheldrick, 1997)'
_computing_structure_solution 'SHELXS-97 (Sheldrick, 1990)'
_diffrn_ambient_temperature 93(2)
_diffrn_measured_fraction_theta_full 0.998
_diffrn_measured_fraction_theta_max 0.992
_diffrn_measurement_device_type CCD
_diffrn_measurement_method '\w and \f scans'
_diffrn_radiation_monochromator confocal
_diffrn_radiation_source 'rotating anode'
_diffrn_radiation_type MoK\a
_diffrn_radiation_wavelength 0.71073
_diffrn_reflns_av_R_equivalents 0.0392
_diffrn_reflns_av_sigmaI/netI 0.0423
_diffrn_reflns_limit_h_max 8
_diffrn_reflns_limit_h_min -11
_diffrn_reflns_limit_k_max 18
_diffrn_reflns_limit_k_min -18
_diffrn_reflns_limit_l_max 19
_diffrn_reflns_limit_l_min -19
_diffrn_reflns_number 14007
_diffrn_reflns_theta_full 25.00
_diffrn_reflns_theta_max 25.36
_diffrn_reflns_theta_min 2.32
_exptl_absorpt_coefficient_mu 1.028
_exptl_absorpt_correction_T_max 1.000
_exptl_absorpt_correction_T_min 0.833
_exptl_absorpt_correction_type multi-scan
_exptl_absorpt_process_details 'Jacobson, R. (1998) Private communication'
_exptl_crystal_colour Yellow
_exptl_crystal_density_diffrn 1.556
_exptl_crystal_density_method 'not measured'
_exptl_crystal_description Prism
_exptl_crystal_F_000 1096
_exptl_crystal_size_max 0.10
_exptl_crystal_size_mid 0.10
_exptl_crystal_size_min 0.05
_refine_diff_density_max 2.645
_refine_diff_density_min -0.771
_refine_diff_density_rms 0.110
_refine_ls_extinction_method none
_refine_ls_goodness_of_fit_ref 1.100
_refine_ls_hydrogen_treatment constr
_refine_ls_matrix_type full
_refine_ls_number_parameters 262
_refine_ls_number_reflns 4147
_refine_ls_number_restraints 18
_refine_ls_restrained_S_all 1.103
_refine_ls_R_factor_all 0.0455
_refine_ls_R_factor_gt 0.0411
_refine_ls_shift/su_max 0.001
_refine_ls_shift/su_mean 0.000
_refine_ls_structure_factor_coef Fsqd
_refine_ls_weighting_details 'calc w=1/[\s^2^(Fo^2^)+(0.0394P)^2^+5.0322P] where P=(Fo^2^+2Fc^2^)/3'
_refine_ls_weighting_scheme calc
_refine_ls_wR_factor_gt 0.0954
_refine_ls_wR_factor_ref 0.0981
_reflns_number_gt 3744
_reflns_number_total 4147
_reflns_threshold_expression >2sigma(I)
_cod_data_source_file c2cy00521b.txt
_cod_data_source_block 7
_cod_depositor_comments
;
The following automatic conversions were performed:

data item '_symmetry_cell_setting' value 'Monoclinic' was changed to
'monoclinic' in accordance with the
/home/saulius/struct/COD-crude-data/automatic-downloads/DataCite-retrospective/RSC/depositions/lib/dictionaries/cif_core.dic
dictionary named 'cif_core.dic' version 2.4.2 last updated on
2011-04-26.

Automatic conversion script
Id: cif_fix_values 6909 2019-04-08 15:41:33Z antanas 
;
_cod_original_cell_volume 2276.2(11)
_cod_original_sg_symbol_H-M P2(1)/n
_cod_database_code 1556310

loop_
_symmetry_equiv_pos_as_xyz
'x, y, z'
'-x+1/2, y+1/2, -z+1/2'
'-x, -y, -z'
'x-1/2, -y-1/2, z-1/2'

loop_
_atom_site_label
_atom_site_type_symbol
_atom_site_fract_x
_atom_site_fract_y
_atom_site_fract_z
_atom_site_U_iso_or_equiv
_atom_site_adp_type
_atom_site_occupancy
_atom_site_symmetry_multiplicity
_atom_site_calc_flag
_atom_site_refinement_flags
Pd1 Pd 0.96784(3) 0.359598(18) 0.973917(17) 0.01672(11) Uani 1 1 d .
Cl1 Cl 0.79023(11) 0.42554(8) 0.87205(6) 0.0330(3) Uani 1 1 d .
P1 P 0.83017(10) 0.27525(6) 1.04683(6) 0.0155(2) Uani 1 1 d .
C1 C 1.1408(4) 0.4244(3) 0.9240(3) 0.0281(9) Uani 1 1 d U
H1A H 1.0978 0.4676 0.9545 0.034 Uiso 1 1 calc R
H1B H 1.1522 0.4359 0.8673 0.034 Uiso 1 1 calc R
C2 C 1.1843(7) 0.3490(4) 0.9601(4) 0.0605(16) Uani 1 1 d U
H2A H 1.2266 0.3077 0.9274 0.073 Uiso 1 1 calc R
C3 C 1.1736(5) 0.3244(3) 1.0421(3) 0.0352(10) Uani 1 1 d U
H3A H 1.1320 0.3637 1.0770 0.042 Uiso 1 1 calc R
H3B H 1.2080 0.2683 1.0634 0.042 Uiso 1 1 calc R
C4 C 0.6309(4) 0.2773(3) 1.0232(2) 0.0194(8) Uani 1 1 d .
O5 O 0.5751(3) 0.21598(17) 1.07835(16) 0.0210(6) Uani 1 1 d .
C6 C 0.5992(4) 0.2385(3) 1.1665(2) 0.0209(8) Uani 1 1 d .
C7 C 0.7568(4) 0.2341(3) 1.2036(2) 0.0208(8) Uani 1 1 d .
H7A H 0.7934 0.1742 1.1946 0.025 Uiso 1 1 calc R
H7B H 0.7708 0.2452 1.2653 0.025 Uiso 1 1 calc R
C8 C 0.8391(4) 0.3026(2) 1.1621(2) 0.0181(8) Uani 1 1 d .
C9 C 0.5855(4) 0.3718(3) 1.0406(2) 0.0197(8) Uani 1 1 d .
H9A H 0.6356 0.4144 1.0094 0.024 Uiso 1 1 calc R
H9B H 0.4820 0.3786 1.0205 0.024 Uiso 1 1 calc R
C10 C 0.6202(4) 0.3914(3) 1.1347(2) 0.0199(8) Uani 1 1 d .
O11 O 0.5504(3) 0.32686(17) 1.17834(16) 0.0202(6) Uani 1 1 d .
O12 O 0.7713(3) 0.38900(16) 1.16333(16) 0.0187(5) Uani 1 1 d .
C13 C 0.5674(4) 0.2479(3) 0.9349(2) 0.0253(9) Uani 1 1 d .
H13A H 0.4634 0.2507 0.9274 0.038 Uiso 1 1 calc R
H13B H 0.5968 0.1869 0.9262 0.038 Uiso 1 1 calc R
H13C H 0.6006 0.2869 0.8936 0.038 Uiso 1 1 calc R
C14 C 0.5072(5) 0.1768(3) 1.2075(3) 0.0290(9) Uani 1 1 d .
H14A H 0.4077 0.1836 1.1801 0.043 Uiso 1 1 calc R
H14B H 0.5168 0.1911 1.2678 0.043 Uiso 1 1 calc R
H14C H 0.5375 0.1155 1.2011 0.043 Uiso 1 1 calc R
C15 C 0.9892(4) 0.3181(3) 1.2093(2) 0.0242(9) Uani 1 1 d .
H15A H 0.9864 0.3321 1.2686 0.036 Uiso 1 1 calc R
H15B H 1.0320 0.3676 1.1833 0.036 Uiso 1 1 calc R
H15C H 1.0462 0.2645 1.2065 0.036 Uiso 1 1 calc R
C16 C 0.5698(4) 0.4811(3) 1.1586(2) 0.0236(8) Uani 1 1 d .
H16A H 0.5952 0.4892 1.2200 0.035 Uiso 1 1 calc R
H16B H 0.4663 0.4850 1.1415 0.035 Uiso 1 1 calc R
H16C H 0.6152 0.5275 1.1298 0.035 Uiso 1 1 calc R
O1 O 0.8609(3) 0.16847(17) 1.04280(15) 0.0179(5) Uani 1 1 d .
C17 C 0.9797(4) 0.1354(2) 1.0106(2) 0.0181(8) Uani 1 1 d .
C18 C 0.9794(4) 0.1367(2) 0.9233(2) 0.0181(8) Uani 1 1 d .
C19 C 1.1004(4) 0.1053(2) 0.8950(2) 0.0212(8) Uani 1 1 d .
H19A H 1.1037 0.1084 0.8363 0.025 Uiso 1 1 calc R
C20 C 1.2160(4) 0.0696(2) 0.9492(2) 0.0217(8) Uani 1 1 d .
C21 C 1.2077(4) 0.0646(2) 1.0346(2) 0.0218(8) Uani 1 1 d .
H21A H 1.2839 0.0381 1.0724 0.026 Uiso 1 1 calc R
C22 C 1.0913(4) 0.0972(2) 1.0668(2) 0.0202(8) Uani 1 1 d .
C23 C 0.8524(4) 0.1649(3) 0.8590(2) 0.0233(8) Uani 1 1 d .
H23A H 0.8728 0.1560 0.8018 0.035 Uiso 1 1 calc R
H23B H 0.8323 0.2276 0.8672 0.035 Uiso 1 1 calc R
H23C H 0.7696 0.1292 0.8663 0.035 Uiso 1 1 calc R
C24 C 1.3420(4) 0.0329(3) 0.9154(3) 0.0284(9) Uani 1 1 d .
H24A H 1.3283 0.0422 0.8541 0.043 Uiso 1 1 calc R
H24B H 1.3508 -0.0307 0.9276 0.043 Uiso 1 1 calc R
H24C H 1.4288 0.0632 0.9426 0.043 Uiso 1 1 calc R
C25 C 1.0890(4) 0.0887(3) 1.1603(2) 0.0243(9) Uani 1 1 d .
H25A H 1.0010 0.1146 1.1729 0.036 Uiso 1 1 calc R
H25B H 1.1709 0.1201 1.1925 0.036 Uiso 1 1 calc R
H25C H 1.0937 0.0260 1.1762 0.036 Uiso 1 1 calc R

loop_
_atom_site_aniso_label
_atom_site_aniso_U_11
_atom_site_aniso_U_22
_atom_site_aniso_U_33
_atom_site_aniso_U_23
_atom_site_aniso_U_13
_atom_site_aniso_U_12
Pd1 0.01565(17) 0.01868(18) 0.01647(18) -0.00010(11) 0.00461(12) -0.00062(11)
Cl1 0.0261(5) 0.0496(7) 0.0237(5) 0.0146(5) 0.0055(4) 0.0090(5)
P1 0.0138(4) 0.0203(5) 0.0123(4) 0.0002(4) 0.0021(3) -0.0003(4)
C1 0.0275(12) 0.0292(12) 0.0286(12) 0.0000(9) 0.0081(9) -0.0020(9)
C2 0.0587(18) 0.0613(18) 0.0618(18) 0.0007(10) 0.0114(10) 0.0001(10)
C3 0.0318(13) 0.0382(13) 0.0356(13) 0.0017(9) 0.0059(9) 0.0000(9)
C4 0.0173(18) 0.027(2) 0.0148(18) 0.0018(16) 0.0043(14) -0.0011(16)
O5 0.0219(13) 0.0248(14) 0.0175(13) -0.0022(11) 0.0066(11) -0.0071(11)
C6 0.026(2) 0.0222(19) 0.0165(19) 0.0004(16) 0.0085(16) -0.0001(16)
C7 0.028(2) 0.024(2) 0.0110(17) 0.0011(16) 0.0054(15) 0.0021(16)
C8 0.0200(18) 0.0204(18) 0.0140(18) -0.0020(15) 0.0030(14) 0.0030(15)
C9 0.0148(18) 0.029(2) 0.0150(18) 0.0033(16) 0.0024(14) 0.0021(16)
C10 0.0183(18) 0.024(2) 0.0174(19) 0.0028(16) 0.0040(15) -0.0007(16)
O11 0.0215(14) 0.0222(14) 0.0191(13) 0.0026(11) 0.0094(11) 0.0001(11)
O12 0.0189(13) 0.0190(13) 0.0178(13) -0.0004(11) 0.0022(10) 0.0018(11)
C13 0.0180(19) 0.039(2) 0.019(2) -0.0047(18) 0.0031(16) -0.0039(17)
C14 0.033(2) 0.030(2) 0.026(2) 0.0017(18) 0.0131(18) -0.0048(19)
C15 0.024(2) 0.029(2) 0.0184(19) -0.0037(17) -0.0011(16) 0.0013(17)
C16 0.027(2) 0.023(2) 0.021(2) 0.0026(17) 0.0072(16) 0.0028(17)
O1 0.0191(13) 0.0194(13) 0.0159(13) -0.0009(11) 0.0047(10) -0.0002(11)
C17 0.0193(19) 0.0182(19) 0.0175(19) -0.0003(15) 0.0050(15) -0.0022(15)
C18 0.024(2) 0.0143(18) 0.0159(19) -0.0004(14) 0.0037(15) -0.0014(14)
C19 0.025(2) 0.0196(19) 0.020(2) -0.0021(16) 0.0055(16) -0.0051(16)
C20 0.022(2) 0.0160(18) 0.028(2) -0.0021(16) 0.0077(16) -0.0047(15)
C21 0.0216(19) 0.0190(19) 0.024(2) 0.0014(16) 0.0013(16) -0.0010(16)
C22 0.024(2) 0.0131(18) 0.024(2) 0.0013(16) 0.0051(16) -0.0032(15)
C23 0.024(2) 0.027(2) 0.0188(19) 0.0002(17) 0.0030(16) 0.0020(17)
C24 0.026(2) 0.029(2) 0.032(2) 0.0009(19) 0.0087(18) 0.0024(18)
C25 0.032(2) 0.022(2) 0.018(2) 0.0038(16) 0.0019(17) 0.0038(17)

loop_
_atom_type_symbol
_atom_type_description
_atom_type_scat_dispersion_real
_atom_type_scat_dispersion_imag
_atom_type_scat_source
C C 0.0033 0.0016 'International Tables Vol C Tables 4.2.6.8 and 6.1.1.4'
H H 0.0000 0.0000 'International Tables Vol C Tables 4.2.6.8 and 6.1.1.4'
O O 0.0106 0.0060 'International Tables Vol C Tables 4.2.6.8 and 6.1.1.4'
P P 0.1023 0.0942 'International Tables Vol C Tables 4.2.6.8 and 6.1.1.4'
Cl Cl 0.1484 0.1585 'International Tables Vol C Tables 4.2.6.8 and 6.1.1.4'
Pd Pd -0.9988 1.0072 'International Tables Vol C Tables 4.2.6.8 and 6.1.1.4'

loop_
_geom_angle_atom_site_label_1
_geom_angle_atom_site_label_2
_geom_angle_atom_site_label_3
_geom_angle
C2 Pd1 C3 38.0(2)
C2 Pd1 C1 35.38(19)
C3 Pd1 C1 67.28(17)
C2 Pd1 P1 131.86(17)
C3 Pd1 P1 99.15(13)
C1 Pd1 P1 166.39(11)
C2 Pd1 Cl1 123.68(17)
C3 Pd1 Cl1 160.43(13)
C1 Pd1 Cl1 93.16(11)
P1 Pd1 Cl1 100.39(4)
O1 P1 C4 100.99(15)
O1 P1 C8 106.07(15)
C4 P1 C8 93.68(16)
O1 P1 Pd1 113.74(10)
C4 P1 Pd1 122.72(12)
C8 P1 Pd1 116.62(13)
C2 C1 Pd1 69.6(3)
C2 C1 H1A 120.0
Pd1 C1 H1A 72.3
C2 C1 H1B 120.0
Pd1 C1 H1B 130.7
H1A C1 H1B 120.0
C1 C2 C3 125.5(6)
C1 C2 Pd1 75.0(3)
C3 C2 Pd1 71.7(3)
C1 C2 H2A 117.3
C3 C2 H2A 117.3
Pd1 C2 H2A 128.6
C2 C3 Pd1 70.3(3)
C2 C3 H3A 120.0
Pd1 C3 H3A 72.8
C2 C3 H3B 120.0
Pd1 C3 H3B 129.2
H3A C3 H3B 120.0
O5 C4 C13 104.8(3)
O5 C4 C9 109.8(3)
C13 C4 C9 111.5(3)
O5 C4 P1 109.6(2)
C13 C4 P1 114.3(3)
C9 C4 P1 106.8(3)
C6 O5 C4 116.0(3)
O5 C6 O11 110.5(3)
O5 C6 C14 106.1(3)
O11 C6 C14 106.8(3)
O5 C6 C7 110.6(3)
O11 C6 C7 108.1(3)
C14 C6 C7 114.6(3)
C6 C7 C8 110.6(3)
C6 C7 H7A 109.5
C8 C7 H7A 109.5
C6 C7 H7B 109.5
C8 C7 H7B 109.5
H7A C7 H7B 108.1
O12 C8 C15 103.8(3)
O12 C8 C7 109.6(3)
C15 C8 C7 113.7(3)
O12 C8 P1 105.5(2)
C15 C8 P1 113.6(3)
C7 C8 P1 110.1(2)
C10 C9 C4 110.2(3)
C10 C9 H9A 109.6
C4 C9 H9A 109.6
C10 C9 H9B 109.6
C4 C9 H9B 109.6
H9A C9 H9B 108.1
O11 C10 O12 110.8(3)
O11 C10 C16 106.8(3)
O12 C10 C16 106.8(3)
O11 C10 C9 108.3(3)
O12 C10 C9 110.2(3)
C16 C10 C9 113.9(3)
C10 O11 C6 112.2(3)
C10 O12 C8 116.3(3)
C4 C13 H13A 109.5
C4 C13 H13B 109.5
H13A C13 H13B 109.5
C4 C13 H13C 109.5
H13A C13 H13C 109.5
H13B C13 H13C 109.5
C6 C14 H14A 109.5
C6 C14 H14B 109.5
H14A C14 H14B 109.5
C6 C14 H14C 109.5
H14A C14 H14C 109.5
H14B C14 H14C 109.5
C8 C15 H15A 109.5
C8 C15 H15B 109.5
H15A C15 H15B 109.5
C8 C15 H15C 109.5
H15A C15 H15C 109.5
H15B C15 H15C 109.5
C10 C16 H16A 109.5
C10 C16 H16B 109.5
H16A C16 H16B 109.5
C10 C16 H16C 109.5
H16A C16 H16C 109.5
H16B C16 H16C 109.5
C17 O1 P1 121.3(2)
C22 C17 C18 121.3(4)
C22 C17 O1 118.7(3)
C18 C17 O1 119.9(3)
C19 C18 C17 117.6(3)
C19 C18 C23 119.1(3)
C17 C18 C23 123.2(4)
C20 C19 C18 122.8(4)
C20 C19 H19A 118.6
C18 C19 H19A 118.6
C19 C20 C21 117.5(4)
C19 C20 C24 120.9(4)
C21 C20 C24 121.5(4)
C20 C21 C22 122.3(4)
C20 C21 H21A 118.8
C22 C21 H21A 118.8
C17 C22 C21 118.3(3)
C17 C22 C25 122.3(4)
C21 C22 C25 119.4(3)
C18 C23 H23A 109.5
C18 C23 H23B 109.5
H23A C23 H23B 109.5
C18 C23 H23C 109.5
H23A C23 H23C 109.5
H23B C23 H23C 109.5
C20 C24 H24A 109.5
C20 C24 H24B 109.5
H24A C24 H24B 109.5
C20 C24 H24C 109.5
H24A C24 H24C 109.5
H24B C24 H24C 109.5
C22 C25 H25A 109.5
C22 C25 H25B 109.5
H25A C25 H25B 109.5
C22 C25 H25C 109.5
H25A C25 H25C 109.5
H25B C25 H25C 109.5

loop_
_geom_bond_atom_site_label_1
_geom_bond_atom_site_label_2
_geom_bond_distance
Pd1 C2 2.124(6)
Pd1 C3 2.142(4)
Pd1 C1 2.189(4)
Pd1 P1 2.2931(10)
Pd1 Cl1 2.3586(11)
P1 O1 1.642(3)
P1 C4 1.875(4)
P1 C8 1.881(4)
C1 C2 1.312(7)
C1 H1A 0.9500
C1 H1B 0.9500
C2 C3 1.387(8)
C2 H2A 0.9500
C3 H3A 0.9500
C3 H3B 0.9500
C4 O5 1.446(4)
C4 C13 1.506(5)
C4 C9 1.529(5)
O5 C6 1.434(4)
C6 O11 1.436(5)
C6 C14 1.508(5)
C6 C7 1.519(5)
C7 C8 1.521(5)
C7 H7A 0.9900
C7 H7B 0.9900
C8 O12 1.458(4)
C8 C15 1.517(5)
C9 C10 1.516(5)
C9 H9A 0.9900
C9 H9B 0.9900
C10 O11 1.432(4)
C10 O12 1.436(4)
C10 C16 1.509(5)
C13 H13A 0.9800
C13 H13B 0.9800
C13 H13C 0.9800
C14 H14A 0.9800
C14 H14B 0.9800
C14 H14C 0.9800
C15 H15A 0.9800
C15 H15B 0.9800
C15 H15C 0.9800
C16 H16A 0.9800
C16 H16B 0.9800
C16 H16C 0.9800
O1 C17 1.418(4)
C17 C22 1.394(5)
C17 C18 1.400(6)
C18 C19 1.396(5)
C18 C23 1.509(5)
C19 C20 1.388(5)
C19 H19A 0.9500
C20 C21 1.386(6)
C20 C24 1.510(5)
C21 C22 1.396(5)
C21 H21A 0.9500
C22 C25 1.509(5)
C23 H23A 0.9800
C23 H23B 0.9800
C23 H23C 0.9800
C24 H24A 0.9800
C24 H24B 0.9800
C24 H24C 0.9800
C25 H25A 0.9800
C25 H25B 0.9800
C25 H25C 0.9800

loop_
_geom_torsion_atom_site_label_1
_geom_torsion_atom_site_label_2
_geom_torsion_atom_site_label_3
_geom_torsion_atom_site_label_4
_geom_torsion
C2 Pd1 P1 O1 -38.9(3)
C3 Pd1 P1 O1 -60.75(17)
C1 Pd1 P1 O1 -56.7(5)
Cl1 Pd1 P1 O1 118.25(11)
C2 Pd1 P1 C4 -160.9(3)
C3 Pd1 P1 C4 177.25(19)
C1 Pd1 P1 C4 -178.7(5)
Cl1 Pd1 P1 C4 -3.76(15)
C2 Pd1 P1 C8 85.1(3)
C3 Pd1 P1 C8 63.21(18)
C1 Pd1 P1 C8 67.3(5)
Cl1 Pd1 P1 C8 -117.79(13)
C3 Pd1 C1 C2 27.5(3)
P1 Pd1 C1 C2 23.2(7)
Cl1 Pd1 C1 C2 -151.8(3)
Pd1 C1 C2 C3 -53.9(5)
C3 Pd1 C2 C1 -136.1(5)
P1 Pd1 C2 C1 -172.9(2)
Cl1 Pd1 C2 C1 34.5(4)
C1 Pd1 C2 C3 136.1(5)
P1 Pd1 C2 C3 -36.7(4)
Cl1 Pd1 C2 C3 170.6(2)
C1 C2 C3 Pd1 55.3(5)
C1 Pd1 C3 C2 -25.8(3)
P1 Pd1 C3 C2 153.2(3)
Cl1 Pd1 C3 C2 -23.9(6)
O1 P1 C4 O5 51.0(3)
C8 P1 C4 O5 -56.1(3)
Pd1 P1 C4 O5 178.79(17)
O1 P1 C4 C13 -66.3(3)
C8 P1 C4 C13 -173.4(3)
Pd1 P1 C4 C13 61.5(3)
O1 P1 C4 C9 169.9(2)
C8 P1 C4 C9 62.8(3)
Pd1 P1 C4 C9 -62.3(3)
C13 C4 O5 C6 -169.4(3)
C9 C4 O5 C6 -49.5(4)
P1 C4 O5 C6 67.5(3)
C4 O5 C6 O11 53.1(4)
C4 O5 C6 C14 168.6(3)
C4 O5 C6 C7 -66.6(4)
O5 C6 C7 C8 63.7(4)
O11 C6 C7 C8 -57.5(4)
C14 C6 C7 C8 -176.5(3)
C6 C7 C8 O12 50.2(4)
C6 C7 C8 C15 165.9(3)
C6 C7 C8 P1 -65.4(3)
O1 P1 C8 O12 -163.5(2)
C4 P1 C8 O12 -60.9(2)
Pd1 P1 C8 O12 68.7(2)
O1 P1 C8 C15 83.5(3)
C4 P1 C8 C15 -173.9(3)
Pd1 P1 C8 C15 -44.3(3)
O1 P1 C8 C7 -45.3(3)
C4 P1 C8 C7 57.3(3)
Pd1 P1 C8 C7 -173.1(2)
O5 C4 C9 C10 50.6(4)
C13 C4 C9 C10 166.3(3)
P1 C4 C9 C10 -68.1(3)
C4 C9 C10 O11 -57.3(4)
C4 C9 C10 O12 64.0(4)
C4 C9 C10 C16 -175.9(3)
O12 C10 O11 C6 -58.9(4)
C16 C10 O11 C6 -174.9(3)
C9 C10 O11 C6 62.0(4)
O5 C6 O11 C10 -59.1(4)
C14 C6 O11 C10 -174.1(3)
C7 C6 O11 C10 62.1(4)
O11 C10 O12 C8 52.3(4)
C16 C10 O12 C8 168.3(3)
C9 C10 O12 C8 -67.5(4)
C15 C8 O12 C10 -170.3(3)
C7 C8 O12 C10 -48.5(4)
P1 C8 O12 C10 69.9(3)
C4 P1 O1 C17 144.5(3)
C8 P1 O1 C17 -118.4(3)
Pd1 P1 O1 C17 11.1(3)
P1 O1 C17 C22 109.7(3)
P1 O1 C17 C18 -74.1(4)
C22 C17 C18 C19 -5.4(5)
O1 C17 C18 C19 178.5(3)
C22 C17 C18 C23 170.7(3)
O1 C17 C18 C23 -5.3(5)
C17 C18 C19 C20 3.1(5)
C23 C18 C19 C20 -173.2(3)
C18 C19 C20 C21 0.9(6)
C18 C19 C20 C24 177.4(3)
C19 C20 C21 C22 -2.7(6)
C24 C20 C21 C22 -179.2(4)
C18 C17 C22 C21 3.7(5)
O1 C17 C22 C21 179.8(3)
C18 C17 C22 C25 -175.2(3)
O1 C17 C22 C25 0.9(5)
C20 C21 C22 C17 0.4(6)
C20 C21 C22 C25 179.4(3)
